data_7226451
loop_
_publ_author_name
'Packiaraj, S.'
'Pushpaveni, A.'
'Govindarajan, S.'
'Rawson, J. M.'

_publ_section_title
;
 Structural and anti-oxidant properties of guanidinium
 pyrazole-3,5-dicarboxylates
;
_journal_issue 41
_journal_name_full CrystEngComm
_journal_page_first 7978
_journal_paper_doi 10.1039/C6CE00290K
_journal_volume 18
_journal_year 2016
_chemical_formula_moiety 'H2 O, C5 H3 N2 O4, C H6 N3'
_chemical_formula_sum 'C6 H11 N5 O5'
_chemical_formula_weight 233.20
_chemical_name_systematic
;
 ?
;
_space_group_crystal_system monoclinic
_space_group_IT_number 15
_space_group_name_Hall '-C 2yc'
_space_group_name_H-M_alt 'C 1 2/c 1'
_symmetry_space_group_name_Hall '-C 2yc'
_symmetry_space_group_name_H-M 'C 1 2/c 1'
_atom_sites_solution_hydrogens mixed
_atom_sites_solution_primary direct
_audit_creation_date 2016-08-15
_audit_creation_method
;
Olex2 1.2-dev
(compiled 2016.07.26 svn.r3321 for OlexSys, GUI svn.r3563)
;
_audit_update_record
;
2016-08-25 deposited with the CCDC.
2016-09-05 downloaded from the CCDC.
;
_cell_angle_alpha 90
_cell_angle_beta 95.503(3)
_cell_angle_gamma 90
_cell_formula_units_Z 8
_cell_length_a 12.7602(4)
_cell_length_b 9.0277(4)
_cell_length_c 17.1544(7)
_cell_measurement_reflns_used 4663
_cell_measurement_temperature 296(2)
_cell_measurement_theta_max 56.212
_cell_measurement_theta_min 4.771
_cell_volume 1967.00(13)
_computing_cell_refinement 'APEX2/SAINT (Bruker, 2004)'
_computing_data_collection 'APEX2 (Bruker, 2004)'
_computing_data_reduction 'SAINT/XPREP (Bruker, 2004)'
_computing_molecular_graphics 'Olex2 (Dolomanov et al., 2009)'
_computing_publication_material 'Olex2 (Dolomanov et al., 2009)'
_computing_structure_refinement 'ShelXL (Sheldrick, 2015)'
_computing_structure_solution 'SIR97 (Burla et al., 2007)'
_diffrn_ambient_temperature 296(2)
_diffrn_measured_fraction_theta_full 0.999
_diffrn_measured_fraction_theta_max 0.984
_diffrn_measurement_device_type 'Bruker AXS Kappa Apex 2 CCD diffractomer'
_diffrn_measurement_method 'phi and omgea scans'
_diffrn_radiation_type MoK\a
_diffrn_radiation_wavelength 0.71073
_diffrn_reflns_av_R_equivalents 0.0163
_diffrn_reflns_av_unetI/netI 0.0166
_diffrn_reflns_Laue_measured_fraction_full 0.999
_diffrn_reflns_Laue_measured_fraction_max 0.984
_diffrn_reflns_limit_h_max 16
_diffrn_reflns_limit_h_min -13
_diffrn_reflns_limit_k_max 11
_diffrn_reflns_limit_k_min -11
_diffrn_reflns_limit_l_max 22
_diffrn_reflns_limit_l_min -20
_diffrn_reflns_number 7327
_diffrn_reflns_point_group_measured_fraction_full 0.999
_diffrn_reflns_point_group_measured_fraction_max 0.984
_diffrn_reflns_theta_full 25.242
_diffrn_reflns_theta_max 28.314
_diffrn_reflns_theta_min 2.768
_exptl_absorpt_coefficient_mu 0.137
_exptl_absorpt_correction_T_max 0.9732
_exptl_absorpt_correction_T_min 0.9601
_exptl_absorpt_correction_type multi-scan
_exptl_absorpt_process_details sadabs
_exptl_crystal_colour colourless
_exptl_crystal_colour_primary colourless
_exptl_crystal_density_diffrn 1.575
_exptl_crystal_description block
_exptl_crystal_F_000 976
_exptl_crystal_preparation ', Luminescent'
_exptl_crystal_recrystallization_method 'Re-crystallisation from solvent: Water'
_exptl_crystal_size_max 0.3
_exptl_crystal_size_mid 0.2
_exptl_crystal_size_min 0.2
_refine_diff_density_max 0.356
_refine_diff_density_min -0.209
_refine_diff_density_rms 0.041
_refine_ls_extinction_method none
_refine_ls_goodness_of_fit_ref 1.033
_refine_ls_hydrogen_treatment mixed
_refine_ls_matrix_type full
_refine_ls_number_parameters 175
_refine_ls_number_reflns 2410
_refine_ls_number_restraints 10
_refine_ls_restrained_S_all 1.033
_refine_ls_R_factor_all 0.0392
_refine_ls_R_factor_gt 0.0342
_refine_ls_shift/su_max 0.000
_refine_ls_shift/su_mean 0.000
_refine_ls_structure_factor_coef Fsqd
_refine_ls_weighting_details 'w=1/[\s^2^(Fo^2^)+(0.0575P)^2^+0.9335P] where P=(Fo^2^+2Fc^2^)/3'
_refine_ls_weighting_scheme calc
_refine_ls_wR_factor_gt 0.0955
_refine_ls_wR_factor_ref 0.0996
_reflns_Friedel_coverage 0.000
_reflns_number_gt 2118
_reflns_number_total 2410
_reflns_threshold_expression 'I > 2\s(I)'
_cod_data_source_file c6ce00290k2.cif
_cod_data_source_block c1
_cod_depositor_comments 'Adding full bibliography for 7226450--7226453.cif.'
_cod_database_code 7226451
_shelx_space_group_comment
;
The symmetry employed for this shelxl refinement is uniquely defined
by the following loop, which should always be used as a source of
symmetry information in preference to the above space-group names.
They are only intended as comments.
;
_shelx_estimated_absorpt_t_max 0.973
_shelx_estimated_absorpt_t_min 0.960
_olex2_refinement_description
;
1. Fixed Uiso
 At 1.2 times of:
  All C(H) groups, All N(H) groups, All N(H,H) groups, All O(H) groups, All
  O(H,H) groups
2. Restrained distances
 O1S-H1SA = O1S-H1SB = O1-H1
 0.86 with sigma of 0.02
 N3-H3A = N3-H3B = N4-H4A = N4-H4B = N5-H5A = N5-H5B = N1-H1A
 0.86 with sigma of 0.02
3.a Aromatic/amide H refined with riding coordinates:
 C3(H3)
;
_shelx_shelxl_version_number 2014/7
_olex2_submission_special_instructions 'No special instructions were received'

loop_
_space_group_symop_operation_xyz
'x, y, z'
'-x, y, -z+1/2'
'x+1/2, y+1/2, z'
'-x+1/2, y+1/2, -z+1/2'
'-x, -y, -z'
'x, -y, z-1/2'
'-x+1/2, -y+1/2, -z'
'x+1/2, -y+1/2, z-1/2'

loop_
_atom_site_label
_atom_site_type_symbol
_atom_site_fract_x
_atom_site_fract_y
_atom_site_fract_z
_atom_site_U_iso_or_equiv
_atom_site_adp_type
_atom_site_occupancy
_atom_site_site_symmetry_order
_atom_site_calc_flag
_atom_site_refinement_flags_posn
O1S O 0.14375(9) 0.45120(13) -0.07574(6) 0.0467(3) Uani 1 1 d D
H1SA H 0.1187(14) 0.3913(19) -0.1118(11) 0.056 Uiso 1 1 d DR
H1SB H 0.2077(12) 0.422(2) -0.0779(11) 0.056 Uiso 1 1 d DR
O1 O 0.13367(9) 0.85172(9) 0.17467(5) 0.0403(3) Uani 1 1 d D
H1 H 0.1326(13) 0.9445(17) 0.1956(10) 0.048 Uiso 1 1 d DR
O2 O 0.12982(8) 0.12231(9) 0.21471(5) 0.0336(2) Uani 1 1 d .
O3 O 0.11750(7) 0.75296(9) 0.29200(5) 0.0320(2) Uani 1 1 d .
O4 O 0.14267(8) 0.13903(9) 0.08569(5) 0.0347(2) Uani 1 1 d .
N5 N 0.37815(10) 0.71064(12) 0.12138(6) 0.0357(3) Uani 1 1 d D
H5A H 0.3696(12) 0.8057(16) 0.1096(10) 0.043 Uiso 1 1 d DR
H5B H 0.3775(12) 0.686(2) 0.1702(8) 0.043 Uiso 1 1 d DR
N3 N 0.37678(11) 0.64641(12) -0.00802(6) 0.0407(3) Uani 1 1 d D
H3A H 0.3744(14) 0.7360(16) -0.0243(11) 0.049 Uiso 1 1 d DR
H3B H 0.3762(14) 0.5769(18) -0.0433(10) 0.049 Uiso 1 1 d DR
C1 C 0.12383(9) 0.74155(11) 0.22202(6) 0.0243(2) Uani 1 1 d .
C2 C 0.12197(9) 0.59562(11) 0.18236(6) 0.0231(2) Uani 1 1 d .
C3 C 0.12590(9) 0.45566(11) 0.21718(6) 0.0258(2) Uani 1 1 d .
H3 H 0.1285 0.4335 0.2703 0.031 Uiso 1 1 calc R
C4 C 0.12517(8) 0.35768(11) 0.15572(6) 0.0229(2) Uani 1 1 d .
C5 C 0.13272(9) 0.19373(11) 0.15145(6) 0.0245(2) Uani 1 1 d .
N1 N 0.12010(8) 0.44046(10) 0.08999(5) 0.0263(2) Uani 1 1 d D
H1A H 0.1218(11) 0.4107(16) 0.0428(8) 0.032 Uiso 1 1 d DR
N2 N 0.11830(8) 0.58571(9) 0.10429(5) 0.0277(2) Uani 1 1 d .
C6 C 0.37975(9) 0.60879(12) 0.06625(6) 0.0268(2) Uani 1 1 d .
N4 N 0.38447(10) 0.46594(12) 0.08460(7) 0.0391(3) Uani 1 1 d D
H4A H 0.3847(13) 0.439(2) 0.1309(9) 0.047 Uiso 1 1 d DR
H4B H 0.3866(13) 0.4025(18) 0.0474(9) 0.047 Uiso 1 1 d DR

loop_
_atom_site_aniso_label
_atom_site_aniso_U_11
_atom_site_aniso_U_22
_atom_site_aniso_U_33
_atom_site_aniso_U_23
_atom_site_aniso_U_13
_atom_site_aniso_U_12
O1S 0.0535(6) 0.0550(6) 0.0314(5) -0.0131(4) 0.0030(4) 0.0020(5)
O1 0.0875(7) 0.0120(4) 0.0223(4) -0.0004(3) 0.0095(4) -0.0013(4)
O2 0.0618(6) 0.0146(4) 0.0248(4) 0.0011(3) 0.0066(4) 0.0013(3)
O3 0.0564(5) 0.0202(4) 0.0195(4) -0.0019(3) 0.0043(3) 0.0004(3)
O4 0.0621(6) 0.0181(4) 0.0246(4) -0.0034(3) 0.0071(4) 0.0024(4)
N5 0.0561(7) 0.0302(5) 0.0211(5) -0.0038(4) 0.0045(4) 0.0004(5)
N3 0.0808(9) 0.0216(5) 0.0197(5) 0.0024(4) 0.0050(5) 0.0000(5)
C1 0.0378(6) 0.0143(4) 0.0207(5) -0.0008(4) 0.0020(4) 0.0011(4)
C2 0.0367(5) 0.0129(5) 0.0197(5) -0.0007(4) 0.0037(4) 0.0008(4)
C3 0.0437(6) 0.0146(5) 0.0193(5) 0.0014(4) 0.0044(4) 0.0011(4)
C4 0.0333(5) 0.0141(5) 0.0215(5) 0.0004(3) 0.0039(4) -0.0002(4)
C5 0.0356(5) 0.0141(5) 0.0241(5) -0.0011(4) 0.0036(4) 0.0001(4)
N1 0.0464(5) 0.0141(4) 0.0186(4) -0.0018(3) 0.0046(4) -0.0002(4)
N2 0.0497(6) 0.0133(4) 0.0203(4) -0.0003(3) 0.0045(4) -0.0001(4)
C6 0.0359(6) 0.0233(5) 0.0212(5) 0.0014(4) 0.0030(4) -0.0001(4)
N4 0.0666(8) 0.0240(5) 0.0270(5) 0.0073(4) 0.0065(5) 0.0031(5)

loop_
_atom_type_symbol
_atom_type_description
_atom_type_scat_dispersion_real
_atom_type_scat_dispersion_imag
_atom_type_scat_source
C C 0.0033 0.0016 'International Tables Vol C Tables 4.2.6.8 and 6.1.1.4'
H H 0.0000 0.0000 'International Tables Vol C Tables 4.2.6.8 and 6.1.1.4'
N N 0.0061 0.0033 'International Tables Vol C Tables 4.2.6.8 and 6.1.1.4'
O O 0.0106 0.0060 'International Tables Vol C Tables 4.2.6.8 and 6.1.1.4'

loop_
_geom_angle_atom_site_label_1
_geom_angle_atom_site_label_2
_geom_angle_atom_site_label_3
_geom_angle
H1SA O1S H1SB 93.9(17)
C1 O1 H1 116.8(11)
H5A N5 H5B 117.1(17)
C6 N5 H5A 121.4(11)
C6 N5 H5B 121.1(12)
H3A N3 H3B 117.2(17)
C6 N3 H3A 123.9(13)
C6 N3 H3B 119.0(12)
O1 C1 C2 113.10(9)
O3 C1 O1 124.95(10)
O3 C1 C2 121.95(10)
C3 C2 C1 127.58(10)
N2 C2 C1 121.08(9)
N2 C2 C3 111.33(9)
C2 C3 H3 127.6
C4 C3 C2 104.88(9)
C4 C3 H3 127.6
C3 C4 C5 133.07(10)
N1 C4 C3 106.29(9)
N1 C4 C5 120.59(9)
O2 C5 C4 117.25(9)
O4 C5 O2 125.92(10)
O4 C5 C4 116.82(9)
C4 N1 H1A 127.9(10)
N2 N1 C4 113.01(9)
N2 N1 H1A 119.0(10)
N1 N2 C2 104.48(8)
N5 C6 N4 120.67(11)
N3 C6 N5 120.85(11)
N3 C6 N4 118.48(11)
C6 N4 H4A 120.4(13)
C6 N4 H4B 118.4(12)
H4A N4 H4B 121.3(17)

loop_
_geom_bond_atom_site_label_1
_geom_bond_atom_site_label_2
_geom_bond_distance
O1S H1SA 0.859(15)
O1S H1SB 0.861(14)
O1 H1 0.912(14)
O1 C1 1.2978(13)
O2 C5 1.2659(13)
O3 C1 1.2154(14)
O4 C5 1.2490(13)
N5 H5A 0.886(14)
N5 H5B 0.868(14)
N5 C6 1.3205(15)
N3 H3A 0.856(14)
N3 H3B 0.871(14)
N3 C6 1.3156(15)
C1 C2 1.4818(14)
C2 C3 1.3964(14)
C2 N2 1.3386(14)
C3 H3 0.9300
C3 C4 1.3755(15)
C4 C5 1.4854(14)
C4 N1 1.3492(13)
N1 H1A 0.855(13)
N1 N2 1.3346(12)
C6 N4 1.3275(15)
N4 H4A 0.830(14)
N4 H4B 0.860(14)

loop_
_geom_hbond_atom_site_label_D
_geom_hbond_atom_site_label_H
_geom_hbond_atom_site_label_A
_geom_hbond_distance_DH
_geom_hbond_distance_HA
_geom_hbond_distance_DA
_geom_hbond_angle_DHA
_geom_hbond_site_symmetry_A
O1S H1SA O3 0.859(15) 2.102(16) 2.9173(13) 158.3(18) 6_565
O1S H1SB O4 0.861(14) 2.004(15) 2.8651(15) 177.8(19) 7
O1 H1 O2 0.912(14) 1.639(15) 2.5393(11) 168.3(17) 1_565
N5 H5A O1S 0.886(14) 2.273(14) 3.1573(17) 176.7(15) 7_565
N5 H5B O2 0.868(14) 2.067(14) 2.9338(14) 177.5(16) 4
N3 H3A N2 0.856(14) 2.123(15) 2.9325(14) 157.8(17) 7_565
N3 H3B O4 0.871(14) 2.087(15) 2.9006(14) 155.2(17) 7
N1 H1A O1S 0.855(13) 2.111(14) 2.8893(14) 151.1(13) .
N4 H4A O3 0.830(14) 2.141(16) 2.8616(13) 145.1(17) 4_545
N4 H4B O4 0.860(14) 2.308(15) 3.0590(15) 146.0(15) 7

loop_
_geom_torsion_atom_site_label_1
_geom_torsion_atom_site_label_2
_geom_torsion_atom_site_label_3
_geom_torsion_atom_site_label_4
_geom_torsion
O1 C1 C2 C3 171.08(12)
O1 C1 C2 N2 -7.40(16)
O3 C1 C2 C3 -8.34(19)
O3 C1 C2 N2 173.18(11)
C1 C2 C3 C4 -178.21(11)
C1 C2 N2 N1 178.60(10)
C2 C3 C4 C5 176.79(12)
C2 C3 C4 N1 -0.51(12)
C3 C2 N2 N1 -0.11(13)
C3 C4 C5 O2 7.80(19)
C3 C4 C5 O4 -171.35(12)
C3 C4 N1 N2 0.48(13)
C4 N1 N2 C2 -0.23(13)
C5 C4 N1 N2 -177.22(10)
N1 C4 C5 O2 -175.22(10)
N1 C4 C5 O4 5.63(16)
N2 C2 C3 C4 0.39(14)
